data_2218841
loop_
_publ_author_name
'Wen, Decai'
'Xie, Jing'
'Jiang, Xiurong'

_publ_section_title Bis(5-chlorosalicylato-\k<i>O</i>)bis(1,10-phenanthroline-\k^2^<i>N</i>,<i>N</i>')cadmium(II)
_journal_coeditor_code WN2261
_journal_issue 7
_journal_name_full 'Acta Crystallographica Section E'
_journal_page_first m851
_journal_page_last m852
_journal_paper_doi 10.1107/S1600536808015687
_journal_volume 64
_journal_year 2008
_chemical_formula_iupac '[Cd (C7 H4 Cl O3)2 (C12 H8 N2)2]'
_chemical_formula_moiety 'C38 H24 Cd Cl2 N4 O6'
_chemical_formula_sum 'C38 H24 Cd Cl2 N4 O6'
_chemical_formula_weight 815.91
_chemical_name_systematic
;
Bis(5-chlorosalicylato-\kO)bis(1,10-phenanthroline-\k^2^N,N')cadmium(II)
;
_space_group_IT_number 19
_symmetry_cell_setting orthorhombic
_symmetry_space_group_name_Hall 'P 2ac 2ab'
_symmetry_space_group_name_H-M 'P 21 21 21'
_atom_sites_solution_hydrogens geom
_atom_sites_solution_primary direct
_atom_sites_solution_secondary difmap
_audit_creation_method SHELXL97
_cell_angle_alpha 90.00
_cell_angle_beta 90.00
_cell_angle_gamma 90.00
_cell_formula_units_Z 4
_cell_length_a 10.812(3)
_cell_length_b 16.495(4)
_cell_length_c 18.862(5)
_cell_measurement_reflns_used 7696
_cell_measurement_temperature 293(2)
_cell_measurement_theta_max 27.48
_cell_measurement_theta_min 3.11
_cell_volume 3363.9(15)
_computing_cell_refinement 'RAPID-AUTO (Rigaku, 1998)'
_computing_data_collection 'RAPID-AUTO (Rigaku, 1998)'
_computing_data_reduction 'RAPID-AUTO (Rigaku, 1998)'
_computing_molecular_graphics 'SHELXTL-Plus (Sheldrick, 2008)'
_computing_publication_material 'SHELXL97 (Sheldrick, 2008)'
_computing_structure_refinement 'SHELXL97 (Sheldrick, 2008)'
_computing_structure_solution 'SHELXS97 (Sheldrick, 2008)'
_diffrn_ambient_temperature 293(2)
_diffrn_measured_fraction_theta_full 0.997
_diffrn_measured_fraction_theta_max 0.997
_diffrn_measurement_device_type 'Rigaku R-AXIS RAPID IP'
_diffrn_measurement_method \w
_diffrn_radiation_monochromator graphite
_diffrn_radiation_source 'fine-focus sealed tube'
_diffrn_radiation_type MoK\a
_diffrn_radiation_wavelength 0.71073
_diffrn_reflns_av_R_equivalents 0.0864
_diffrn_reflns_av_sigmaI/netI 0.0789
_diffrn_reflns_limit_h_max 14
_diffrn_reflns_limit_h_min -12
_diffrn_reflns_limit_k_max 21
_diffrn_reflns_limit_k_min -21
_diffrn_reflns_limit_l_max 24
_diffrn_reflns_limit_l_min -24
_diffrn_reflns_number 32955
_diffrn_reflns_theta_full 27.48
_diffrn_reflns_theta_max 27.48
_diffrn_reflns_theta_min 3.11
_diffrn_standards_decay_% 0
_diffrn_standards_interval_count 0
_diffrn_standards_number 0
_exptl_absorpt_coefficient_mu 0.863
_exptl_absorpt_correction_type none
_exptl_crystal_colour colourless
_exptl_crystal_density_diffrn 1.611
_exptl_crystal_density_method 'not measured'
_exptl_crystal_description block
_exptl_crystal_F_000 1640
_exptl_crystal_size_max 0.25
_exptl_crystal_size_mid 0.23
_exptl_crystal_size_min 0.22
_refine_diff_density_max 0.636
_refine_diff_density_min -0.548
_refine_ls_abs_structure_details 'Flack (1983), with 3402 Friedel pairs'
_refine_ls_abs_structure_Flack 0.00(19)
_refine_ls_extinction_method none
_refine_ls_goodness_of_fit_ref 1.010
_refine_ls_hydrogen_treatment constr
_refine_ls_matrix_type full
_refine_ls_number_parameters 461
_refine_ls_number_reflns 7696
_refine_ls_number_restraints 0
_refine_ls_restrained_S_all 1.010
_refine_ls_R_factor_all 0.0669
_refine_ls_R_factor_gt 0.0449
_refine_ls_shift/su_max 0.001
_refine_ls_shift/su_mean 0.000
_refine_ls_structure_factor_coef Fsqd
_refine_ls_weighting_details 'calc w = 1/[\s^2^(Fo^2^)+(0.0296P)^2^] where P=(Fo^2^+2Fc^2^)/3'
_refine_ls_weighting_scheme calc
_refine_ls_wR_factor_gt 0.0801
_refine_ls_wR_factor_ref 0.0863
_reflns_number_gt 5812
_reflns_number_total 7696
_reflns_threshold_expression I>2\s(I)
_cod_data_source_file wn2261.cif
_cod_data_source_block I
_cod_original_cell_volume 3363.9(14)
_cod_database_code 2218841
_cod_database_fobs_code 2218841

loop_
_symmetry_equiv_pos_as_xyz
'x, y, z'
'-x+1/2, -y, z+1/2'
'-x, y+1/2, -z+1/2'
'x+1/2, -y+1/2, -z'

loop_
_atom_site_type_symbol
_atom_site_label
_atom_site_fract_x
_atom_site_fract_y
_atom_site_fract_z
_atom_site_U_iso_or_equiv
_atom_site_adp_type
_atom_site_calc_flag
_atom_site_refinement_flags
_atom_site_occupancy
Cd Cd1 0.59780(3) 0.543762(17) 0.728736(18) 0.03400(8) Uani d . 1
N N1 0.6215(3) 0.42023(19) 0.6606(2) 0.0351(8) Uani d . 1
N N2 0.6379(3) 0.57366(19) 0.6064(2) 0.0405(9) Uani d . 1
N N3 0.8074(3) 0.51532(19) 0.7668(2) 0.0376(8) Uani d . 1
N N4 0.7042(3) 0.66724(19) 0.7571(2) 0.0386(9) Uani d . 1
O O1 0.5104(3) 0.5619(2) 0.8409(2) 0.0605(10) Uani d . 1
O O2 0.5242(4) 0.4294(3) 0.8289(2) 0.0812(13) Uani d . 1
O O3 0.3784(5) 0.3371(2) 0.8932(3) 0.1014(17) Uani d . 1
H H3 0.4380 0.3512 0.8693 0.122 Uiso calc R 1
O O4 0.3969(3) 0.5341(2) 0.69660(18) 0.0548(8) Uani d . 1
O O5 0.4036(4) 0.6686(2) 0.6992(2) 0.0669(10) Uani d . 1
O O6 0.2125(4) 0.7513(2) 0.6663(2) 0.0731(12) Uani d . 1
H H6 0.2842 0.7434 0.6786 0.088 Uiso calc R 1
C C1 0.3742(4) 0.4805(2) 0.9087(3) 0.0388(11) Uani d . 1
C C2 0.3237(6) 0.4034(3) 0.9218(3) 0.0581(15) Uani d . 1
C C3 0.2220(6) 0.3961(4) 0.9663(4) 0.0672(17) Uani d . 1
H H3A 0.1883 0.3451 0.9747 0.081 Uiso calc R 1
C C4 0.1713(5) 0.4616(4) 0.9977(3) 0.0624(15) Uani d . 1
H H4A 0.1029 0.4560 1.0272 0.075 Uiso calc R 1
C C5 0.2221(4) 0.5366(3) 0.9854(3) 0.0528(13) Uani d . 1
C C6 0.3213(4) 0.5468(3) 0.9411(3) 0.0452(11) Uani d . 1
H H6A 0.3528 0.5984 0.9329 0.054 Uiso calc R 1
C C7 0.4778(5) 0.4913(4) 0.8564(3) 0.0526(13) Uani d . 1
C C8 0.2189(4) 0.6063(3) 0.6605(3) 0.0405(11) Uani d . 1
C C9 0.1585(5) 0.6802(3) 0.6510(3) 0.0493(13) Uani d . 1
C C10 0.0397(5) 0.6807(3) 0.6231(3) 0.0572(16) Uani d . 1
H H10A -0.0011 0.7297 0.6165 0.069 Uiso calc R 1
C C11 -0.0181(5) 0.6095(3) 0.6050(3) 0.0580(15) Uani d . 1
H H11A -0.0976 0.6104 0.5863 0.070 Uiso calc R 1
C C12 0.0422(4) 0.5369(3) 0.6149(3) 0.0473(12) Uani d . 1
C C13 0.1593(4) 0.5347(3) 0.6422(3) 0.0397(11) Uani d . 1
H H13A 0.1991 0.4852 0.6485 0.048 Uiso calc R 1
C C14 0.3497(4) 0.6014(3) 0.6875(3) 0.0484(12) Uani d . 1
C C15 0.6077(5) 0.3456(2) 0.6847(3) 0.0438(11) Uani d . 1
H H15A 0.5841 0.3391 0.7318 0.053 Uiso calc R 1
C C16 0.6260(5) 0.2764(3) 0.6442(3) 0.0531(14) Uani d . 1
H H16A 0.6136 0.2252 0.6635 0.064 Uiso calc R 1
C C17 0.6625(5) 0.2852(3) 0.5757(3) 0.0556(14) Uani d . 1
H H17A 0.6760 0.2397 0.5476 0.067 Uiso calc R 1
C C18 0.6800(4) 0.3631(3) 0.5471(3) 0.0443(12) Uani d . 1
C C19 0.7225(5) 0.3769(3) 0.4766(3) 0.0563(14) Uani d . 1
H H19A 0.7415 0.3327 0.4480 0.068 Uiso calc R 1
C C20 0.7358(5) 0.4521(4) 0.4505(3) 0.0573(13) Uani d . 1
H H20A 0.7661 0.4595 0.4048 0.069 Uiso calc R 1
C C21 0.7036(4) 0.5214(3) 0.4930(3) 0.0448(12) Uani d . 1
C C22 0.7083(5) 0.6011(3) 0.4667(3) 0.0592(15) Uani d . 1
H H22A 0.7336 0.6109 0.4203 0.071 Uiso calc R 1
C C23 0.6757(6) 0.6634(3) 0.5094(3) 0.0614(16) Uani d . 1
H H23A 0.6759 0.7164 0.4924 0.074 Uiso calc R 1
C C24 0.6420(5) 0.6471(3) 0.5792(3) 0.0499(14) Uani d . 1
H H24A 0.6212 0.6906 0.6083 0.060 Uiso calc R 1
C C25 0.6666(4) 0.5101(3) 0.5636(3) 0.0353(10) Uani d . 1
C C26 0.6559(4) 0.4298(2) 0.5917(3) 0.0342(10) Uani d . 1
C C27 0.8556(4) 0.4427(3) 0.7750(3) 0.0476(11) Uani d . 1
H H27A 0.8071 0.3979 0.7637 0.057 Uiso calc R 1
C C28 0.9760(5) 0.4291(3) 0.7999(3) 0.0541(14) Uani d . 1
H H28A 1.0064 0.3767 0.8052 0.065 Uiso calc R 1
C C29 1.0470(5) 0.4942(3) 0.8160(3) 0.0561(14) Uani d . 1
H H29A 1.1280 0.4868 0.8312 0.067 Uiso calc R 1
C C30 0.9987(4) 0.5725(3) 0.8097(3) 0.0442(12) Uani d . 1
C C31 1.0676(4) 0.6433(3) 0.8284(3) 0.0568(15) Uani d . 1
H H31A 1.1500 0.6379 0.8416 0.068 Uiso calc R 1
C C32 1.0166(5) 0.7175(3) 0.8272(3) 0.0576(15) Uani d . 1
H H32A 1.0624 0.7623 0.8416 0.069 Uiso calc R 1
C C33 0.8916(5) 0.7276(2) 0.8039(3) 0.0449(11) Uani d . 1
C C34 0.8324(5) 0.8039(3) 0.8018(3) 0.0583(15) Uani d . 1
H H34A 0.8747 0.8501 0.8164 0.070 Uiso calc R 1
C C35 0.7141(4) 0.8102(3) 0.7785(4) 0.0566(14) Uani d . 1
H H35A 0.6740 0.8601 0.7774 0.068 Uiso calc R 1
C C36 0.6538(4) 0.7391(3) 0.7561(3) 0.0498(14) Uani d . 1
H H36A 0.5730 0.7435 0.7396 0.060 Uiso calc R 1
C C37 0.8229(4) 0.6599(2) 0.7804(3) 0.0358(10) Uani d . 1
C C38 0.8774(4) 0.5804(2) 0.7848(2) 0.0363(10) Uani d . 1
Cl Cl1 0.15573(18) 0.61989(11) 1.02771(12) 0.1006(7) Uani d . 1
Cl Cl2 -0.02954(12) 0.44667(9) 0.58967(9) 0.0661(4) Uani d . 1

loop_
_atom_site_aniso_label
_atom_site_aniso_U_11
_atom_site_aniso_U_22
_atom_site_aniso_U_33
_atom_site_aniso_U_12
_atom_site_aniso_U_13
_atom_site_aniso_U_23
Cd1 0.02979(13) 0.03431(13) 0.03791(16) -0.00051(14) -0.00110(16) -0.00186(15)
N1 0.034(2) 0.0349(16) 0.037(2) -0.0032(15) 0.0010(17) -0.0025(15)
N2 0.049(2) 0.0334(17) 0.039(2) -0.0031(16) -0.0037(18) 0.0030(16)
N3 0.0365(17) 0.0416(17) 0.035(2) -0.0004(15) 0.000(2) -0.0025(18)
N4 0.0321(17) 0.0408(17) 0.043(3) -0.0007(15) 0.0025(17) -0.0043(17)
O1 0.053(2) 0.088(3) 0.041(2) -0.014(2) 0.0066(17) 0.001(2)
O2 0.079(3) 0.103(3) 0.061(3) 0.018(2) 0.021(2) -0.019(2)
O3 0.140(4) 0.051(2) 0.113(4) -0.002(3) 0.036(4) -0.015(2)
O4 0.0339(15) 0.066(2) 0.065(2) 0.008(2) -0.0101(18) -0.0056(18)
O5 0.0520(19) 0.072(2) 0.077(3) -0.022(2) -0.012(2) -0.0070(19)
O6 0.076(3) 0.0439(19) 0.100(4) -0.0039(19) -0.018(3) -0.004(2)
C1 0.038(3) 0.044(2) 0.034(3) 0.0016(19) 0.000(2) 0.0017(19)
C2 0.075(4) 0.048(3) 0.051(4) -0.001(3) -0.002(3) -0.001(3)
C3 0.070(4) 0.060(3) 0.071(5) -0.017(3) 0.004(4) 0.019(3)
C4 0.051(3) 0.077(4) 0.060(4) -0.001(3) 0.007(3) 0.018(4)
C5 0.047(3) 0.056(3) 0.055(3) 0.013(3) 0.010(2) 0.001(3)
C6 0.046(2) 0.043(2) 0.047(3) 0.000(3) 0.003(2) 0.011(3)
C7 0.047(3) 0.072(3) 0.039(3) 0.001(3) -0.005(2) -0.006(3)
C8 0.030(2) 0.048(3) 0.043(3) -0.003(2) -0.001(2) -0.001(2)
C9 0.049(3) 0.047(3) 0.052(4) 0.000(2) 0.001(3) 0.001(2)
C10 0.051(3) 0.049(3) 0.072(5) 0.011(3) -0.005(3) 0.010(3)
C11 0.034(3) 0.069(3) 0.071(4) 0.003(3) -0.012(3) 0.005(3)
C12 0.031(2) 0.054(3) 0.056(3) -0.007(2) -0.003(2) 0.011(3)
C13 0.031(2) 0.041(2) 0.048(3) 0.000(2) -0.004(2) 0.009(2)
C14 0.035(2) 0.066(3) 0.043(3) -0.008(3) 0.000(2) 0.001(3)
C15 0.050(3) 0.036(2) 0.046(3) -0.001(2) 0.008(3) 0.0002(19)
C16 0.065(4) 0.033(2) 0.062(4) 0.000(2) 0.008(3) 0.001(2)
C17 0.064(4) 0.046(3) 0.057(4) 0.003(3) 0.008(3) -0.007(3)
C18 0.042(3) 0.047(3) 0.044(3) -0.003(2) -0.005(2) -0.009(2)
C19 0.063(3) 0.062(3) 0.044(4) -0.005(3) 0.001(3) -0.019(3)
C20 0.064(3) 0.079(3) 0.029(3) -0.006(3) 0.000(2) -0.007(3)
C21 0.048(3) 0.057(3) 0.029(3) -0.011(2) -0.006(2) 0.005(2)
C22 0.069(4) 0.073(4) 0.035(3) -0.019(3) -0.008(3) 0.009(3)
C23 0.083(4) 0.048(3) 0.053(4) -0.011(3) -0.014(3) 0.015(3)
C24 0.055(3) 0.037(2) 0.057(4) -0.001(2) -0.005(3) 0.004(2)
C25 0.029(2) 0.042(2) 0.035(3) -0.0043(19) -0.008(2) -0.003(2)
C26 0.029(2) 0.039(2) 0.034(3) -0.0043(18) -0.007(2) 0.0000(19)
C27 0.051(2) 0.044(3) 0.048(3) 0.005(2) -0.004(3) -0.004(3)
C28 0.059(3) 0.048(3) 0.055(4) 0.013(2) -0.004(3) 0.003(2)
C29 0.043(3) 0.070(3) 0.055(4) 0.009(3) -0.012(3) 0.004(3)
C30 0.034(2) 0.049(3) 0.049(3) -0.002(2) -0.006(2) 0.005(2)
C31 0.037(3) 0.064(3) 0.070(4) -0.002(2) -0.021(3) -0.001(3)
C32 0.045(3) 0.058(3) 0.070(4) -0.010(3) -0.017(3) 0.000(3)
C33 0.040(2) 0.048(2) 0.046(3) -0.010(2) -0.003(3) 0.002(2)
C34 0.054(3) 0.044(3) 0.077(4) -0.012(2) -0.004(3) -0.014(3)
C35 0.053(3) 0.039(2) 0.078(4) 0.007(2) -0.008(3) -0.009(3)
C36 0.039(2) 0.045(2) 0.066(4) 0.004(2) -0.007(2) -0.001(2)
C37 0.034(2) 0.041(2) 0.033(3) -0.0050(18) 0.003(2) -0.002(2)
C38 0.036(2) 0.044(2) 0.029(3) -0.0012(18) -0.0002(19) 0.0018(18)
Cl1 0.1042(14) 0.0923(12) 0.1054(17) 0.0301(10) 0.0478(12) 0.0013(11)
Cl2 0.0482(7) 0.0668(8) 0.0834(11) -0.0173(7) -0.0204(7) 0.0048(8)

loop_
_atom_type_symbol
_atom_type_description
_atom_type_scat_dispersion_real
_atom_type_scat_dispersion_imag
_atom_type_scat_source
C C 0.0033 0.0016 'International Tables Vol C Tables 4.2.6.8 and 6.1.1.4'
H H 0.0000 0.0000 'International Tables Vol C Tables 4.2.6.8 and 6.1.1.4'
N N 0.0061 0.0033 'International Tables Vol C Tables 4.2.6.8 and 6.1.1.4'
O O 0.0106 0.0060 'International Tables Vol C Tables 4.2.6.8 and 6.1.1.4'
Cl Cl 0.1484 0.1585 'International Tables Vol C Tables 4.2.6.8 and 6.1.1.4'
Cd Cd -0.8075 1.2024 'International Tables Vol C Tables 4.2.6.8 and 6.1.1.4'

loop_
_geom_angle_atom_site_label_1
_geom_angle_atom_site_label_2
_geom_angle_atom_site_label_3
_geom_angle
_geom_angle_publ_flag
O4 Cd1 O1 82.14(12) y
O4 Cd1 N4 125.46(12) y
O1 Cd1 N4 83.28(13) y
O4 Cd1 N2 86.00(13) y
O1 Cd1 N2 156.59(12) y
N4 Cd1 N2 87.33(12) y
O4 Cd1 N1 84.29(12) y
O1 Cd1 N1 129.12(13) y
N4 Cd1 N1 141.39(12) y
N2 Cd1 N1 69.12(12) y
O4 Cd1 N3 164.68(11) y
O1 Cd1 N3 97.76(14) y
N4 Cd1 N3 69.51(11) y
N2 Cd1 N3 98.95(13) y
N1 Cd1 N3 83.98(12) y
C15 N1 C26 117.9(4) ?
C15 N1 Cd1 126.1(3) ?
C26 N1 Cd1 116.0(3) ?
C24 N2 C25 118.1(4) ?
C24 N2 Cd1 124.7(3) ?
C25 N2 Cd1 117.0(3) ?
C27 N3 C38 118.0(4) ?
C27 N3 Cd1 125.6(3) ?
C38 N3 Cd1 116.3(2) ?
C36 N4 C37 118.6(4) ?
C36 N4 Cd1 124.6(3) ?
C37 N4 Cd1 116.7(2) ?
C7 O1 Cd1 101.9(3) ?
C2 O3 H3 109.5 ?
C14 O4 Cd1 111.8(3) ?
C9 O6 H6 109.5 ?
C6 C1 C2 118.7(4) ?
C6 C1 C7 120.4(4) ?
C2 C1 C7 120.8(4) ?
O3 C2 C3 121.1(5) ?
O3 C2 C1 119.4(5) ?
C3 C2 C1 119.4(5) ?
C4 C3 C2 121.3(5) ?
C4 C3 H3A 119.4 ?
C2 C3 H3A 119.4 ?
C3 C4 C5 119.0(5) ?
C3 C4 H4A 120.5 ?
C5 C4 H4A 120.5 ?
C6 C5 C4 121.8(5) ?
C6 C5 Cl1 120.3(4) ?
C4 C5 Cl1 117.9(4) ?
C5 C6 C1 119.8(5) ?
C5 C6 H6A 120.1 ?
C1 C6 H6A 120.1 ?
O2 C7 O1 123.4(5) ?
O2 C7 C1 118.3(5) ?
O1 C7 C1 118.3(5) ?
C13 C8 C9 119.6(4) ?
C13 C8 C14 118.2(4) ?
C9 C8 C14 122.1(4) ?
O6 C9 C10 118.6(5) ?
O6 C9 C8 122.2(5) ?
C10 C9 C8 119.2(5) ?
C11 C10 C9 120.7(5) ?
C11 C10 H10A 119.6 ?
C9 C10 H10A 119.6 ?
C10 C11 C12 119.7(5) ?
C10 C11 H11A 120.2 ?
C12 C11 H11A 120.2 ?
C13 C12 C11 120.9(5) ?
C13 C12 Cl2 119.4(4) ?
C11 C12 Cl2 119.7(4) ?
C12 C13 C8 120.0(5) ?
C12 C13 H13A 120.0 ?
C8 C13 H13A 120.0 ?
O4 C14 O5 124.8(5) ?
O4 C14 C8 119.0(4) ?
O5 C14 C8 116.2(5) ?
N1 C15 C16 124.1(5) ?
N1 C15 H15A 117.9 ?
C16 C15 H15A 117.9 ?
C17 C16 C15 118.5(4) ?
C17 C16 H16A 120.7 ?
C15 C16 H16A 120.7 ?
C16 C17 C18 120.0(5) ?
C16 C17 H17A 120.0 ?
C18 C17 H17A 120.0 ?
C17 C18 C26 117.3(5) ?
C17 C18 C19 123.1(5) ?
C26 C18 C19 119.5(4) ?
C20 C19 C18 121.6(5) ?
C20 C19 H19A 119.2 ?
C18 C19 H19A 119.2 ?
C19 C20 C21 120.3(5) ?
C19 C20 H20A 119.9 ?
C21 C20 H20A 119.9 ?
C25 C21 C22 118.0(5) ?
C25 C21 C20 119.5(4) ?
C22 C21 C20 122.5(5) ?
C23 C22 C21 119.4(5) ?
C23 C22 H22A 120.3 ?
C21 C22 H22A 120.3 ?
C22 C23 C24 119.0(5) ?
C22 C23 H23A 120.5 ?
C24 C23 H23A 120.5 ?
N2 C24 C23 123.7(5) ?
N2 C24 H24A 118.2 ?
C23 C24 H24A 118.2 ?
N2 C25 C21 121.8(4) ?
N2 C25 C26 118.4(4) ?
C21 C25 C26 119.8(4) ?
N1 C26 C18 122.1(4) ?
N1 C26 C25 118.9(4) ?
C18 C26 C25 119.1(5) ?
N3 C27 C28 123.6(4) ?
N3 C27 H27A 118.2 ?
C28 C27 H27A 118.2 ?
C29 C28 C27 118.3(4) ?
C29 C28 H28A 120.9 ?
C27 C28 H28A 120.9 ?
C28 C29 C30 120.2(4) ?
C28 C29 H29A 119.9 ?
C30 C29 H29A 119.9 ?
C29 C30 C38 117.7(4) ?
C29 C30 C31 122.7(4) ?
C38 C30 C31 119.6(4) ?
C32 C31 C30 121.8(4) ?
C32 C31 H31A 119.1 ?
C30 C31 H31A 119.1 ?
C31 C32 C33 119.9(5) ?
C31 C32 H32A 120.1 ?
C33 C32 H32A 120.1 ?
C37 C33 C34 117.2(4) ?
C37 C33 C32 120.2(4) ?
C34 C33 C32 122.7(4) ?
C35 C34 C33 120.3(4) ?
C35 C34 H34A 119.8 ?
C33 C34 H34A 119.8 ?
C34 C35 C36 118.1(4) ?
C34 C35 H35A 121.0 ?
C36 C35 H35A 121.0 ?
N4 C36 C35 124.0(4) ?
N4 C36 H36A 118.0 ?
C35 C36 H36A 118.0 ?
N4 C37 C33 121.8(4) ?
N4 C37 C38 119.0(4) ?
C33 C37 C38 119.1(4) ?
N3 C38 C30 122.2(4) ?
N3 C38 C37 118.5(4) ?
C30 C38 C37 119.2(4) ?

loop_
_geom_bond_atom_site_label_1
_geom_bond_atom_site_label_2
_geom_bond_distance
_geom_bond_publ_flag
Cd1 O4 2.261(3) y
Cd1 O1 2.336(4) y
Cd1 N4 2.400(3) y
Cd1 N2 2.400(4) y
Cd1 N1 2.422(3) y
Cd1 N3 2.423(3) y
N1 C15 1.320(5) ?
N1 C26 1.361(6) ?
N2 C24 1.316(5) ?
N2 C25 1.359(5) ?
N3 C27 1.316(5) ?
N3 C38 1.357(5) ?
N4 C36 1.304(5) ?
N4 C37 1.362(5) ?
O1 C7 1.252(6) ?
O2 C7 1.250(6) ?
O3 C2 1.356(6) ?
O3 H3 0.8200 ?
O4 C14 1.233(6) ?
O5 C14 1.272(5) ?
O6 C9 1.342(6) ?
O6 H6 0.8200 ?
C1 C6 1.377(6) ?
C1 C2 1.405(7) ?
C1 C7 1.504(7) ?
C2 C3 1.389(8) ?
C3 C4 1.348(8) ?
C3 H3A 0.9300 ?
C4 C5 1.374(8) ?
C4 H4A 0.9300 ?
C5 C6 1.370(7) ?
C5 Cl1 1.743(5) ?
C6 H6A 0.9300 ?
C8 C13 1.390(6) ?
C8 C9 1.394(6) ?
C8 C14 1.506(6) ?
C9 C10 1.388(7) ?
C10 C11 1.372(7) ?
C10 H10A 0.9300 ?
C11 C12 1.376(7) ?
C11 H11A 0.9300 ?
C12 C13 1.368(6) ?
C12 Cl2 1.745(5) ?
C13 H13A 0.9300 ?
C15 C16 1.388(6) ?
C15 H15A 0.9300 ?
C16 C17 1.360(8) ?
C16 H16A 0.9300 ?
C17 C18 1.406(7) ?
C17 H17A 0.9300 ?
C18 C26 1.410(6) ?
C18 C19 1.425(7) ?
C19 C20 1.343(8) ?
C19 H19A 0.9300 ?
C20 C21 1.438(7) ?
C20 H20A 0.9300 ?
C21 C25 1.403(7) ?
C21 C22 1.407(7) ?
C22 C23 1.352(8) ?
C22 H22A 0.9300 ?
C23 C24 1.393(8) ?
C23 H23A 0.9300 ?
C24 H24A 0.9300 ?
C25 C26 1.433(6) ?
C27 C28 1.402(7) ?
C27 H27A 0.9300 ?
C28 C29 1.355(7) ?
C28 H28A 0.9300 ?
C29 C30 1.397(6) ?
C29 H29A 0.9300 ?
C30 C38 1.399(6) ?
C30 C31 1.430(6) ?
C31 C32 1.343(7) ?
C31 H31A 0.9300 ?
C32 C33 1.430(7) ?
C32 H32A 0.9300 ?
C33 C37 1.412(6) ?
C33 C34 1.414(6) ?
C34 C35 1.356(7) ?
C34 H34A 0.9300 ?
C35 C36 1.407(6) ?
C35 H35A 0.9300 ?
C36 H36A 0.9300 ?
C37 C38 1.441(6) ?

loop_
_geom_hbond_atom_site_label_D
_geom_hbond_atom_site_label_H
_geom_hbond_atom_site_label_A
_geom_hbond_site_symmetry_A
_geom_hbond_distance_DH
_geom_hbond_distance_HA
_geom_hbond_distance_DA
_geom_hbond_angle_DHA
O3 H3 O2 . 0.82 1.76 2.504(6) 149.2
O6 H6 O5 . 0.82 1.83 2.553(6) 146.7
C15 H15A O2 . 0.93 2.45 3.181(6) 135.7
C36 H36A O5 . 0.93 2.34 3.134(6) 143.4
C24 H24A O3 3_656 0.93 2.42 3.185(6) 139.8

loop_
_geom_torsion_atom_site_label_1
_geom_torsion_atom_site_label_2
_geom_torsion_atom_site_label_3
_geom_torsion_atom_site_label_4
_geom_torsion
O4 Cd1 N1 C15 -88.3(4)
O1 Cd1 N1 C15 -13.3(4)
N4 Cd1 N1 C15 127.7(4)
N2 Cd1 N1 C15 -176.2(4)
N3 Cd1 N1 C15 81.8(4)
O4 Cd1 N1 C26 93.7(3)
O1 Cd1 N1 C26 168.7(3)
N4 Cd1 N1 C26 -50.3(4)
N2 Cd1 N1 C26 5.8(3)
N3 Cd1 N1 C26 -96.1(3)
O4 Cd1 N2 C24 92.3(4)
O1 Cd1 N2 C24 32.7(6)
N4 Cd1 N2 C24 -33.6(4)
N1 Cd1 N2 C24 177.7(4)
N3 Cd1 N2 C24 -102.3(4)
O4 Cd1 N2 C25 -92.4(3)
O1 Cd1 N2 C25 -152.0(3)
N4 Cd1 N2 C25 141.8(3)
N1 Cd1 N2 C25 -7.0(3)
N3 Cd1 N2 C25 73.0(3)
O4 Cd1 N3 C27 7.9(8)
O1 Cd1 N3 C27 96.5(4)
N4 Cd1 N3 C27 176.3(5)
N2 Cd1 N3 C27 -99.9(4)
N1 Cd1 N3 C27 -32.2(4)
O4 Cd1 N3 C38 -168.0(4)
O1 Cd1 N3 C38 -79.4(3)
N4 Cd1 N3 C38 0.4(3)
N2 Cd1 N3 C38 84.1(3)
N1 Cd1 N3 C38 151.8(3)
O4 Cd1 N4 C36 0.0(5)
O1 Cd1 N4 C36 -75.4(4)
N2 Cd1 N4 C36 83.1(4)
N1 Cd1 N4 C36 134.1(4)
N3 Cd1 N4 C36 -176.3(4)
O4 Cd1 N4 C37 175.3(3)
O1 Cd1 N4 C37 99.9(3)
N2 Cd1 N4 C37 -101.6(3)
N1 Cd1 N4 C37 -50.6(4)
N3 Cd1 N4 C37 -1.0(3)
O4 Cd1 O1 C7 75.3(3)
N4 Cd1 O1 C7 -157.4(4)
N2 Cd1 O1 C7 135.6(4)
N1 Cd1 O1 C7 -0.7(4)
N3 Cd1 O1 C7 -89.2(3)
O1 Cd1 O4 C14 83.4(4)
N4 Cd1 O4 C14 7.4(4)
N2 Cd1 O4 C14 -76.4(4)
N1 Cd1 O4 C14 -145.8(4)
N3 Cd1 O4 C14 174.0(5)
C6 C1 C2 O3 -176.7(5)
C7 C1 C2 O3 7.7(8)
C6 C1 C2 C3 0.4(8)
C7 C1 C2 C3 -175.2(5)
O3 C2 C3 C4 176.6(6)
C1 C2 C3 C4 -0.5(10)
C2 C3 C4 C5 -0.4(9)
C3 C4 C5 C6 1.4(9)
C3 C4 C5 Cl1 -179.2(5)
C4 C5 C6 C1 -1.4(8)
Cl1 C5 C6 C1 179.1(4)
C2 C1 C6 C5 0.5(7)
C7 C1 C6 C5 176.1(5)
Cd1 O1 C7 O2 22.3(7)
Cd1 O1 C7 C1 -155.3(4)
C6 C1 C7 O2 179.1(5)
C2 C1 C7 O2 -5.4(8)
C6 C1 C7 O1 -3.2(7)
C2 C1 C7 O1 172.4(5)
C13 C8 C9 O6 -178.5(5)
C14 C8 C9 O6 -1.0(8)
C13 C8 C9 C10 -0.2(8)
C14 C8 C9 C10 177.3(5)
O6 C9 C10 C11 178.4(6)
C8 C9 C10 C11 0.1(9)
C9 C10 C11 C12 0.1(10)
C10 C11 C12 C13 -0.2(9)
C10 C11 C12 Cl2 -178.2(5)
C11 C12 C13 C8 0.0(8)
Cl2 C12 C13 C8 178.1(4)
C9 C8 C13 C12 0.2(7)
C14 C8 C13 C12 -177.4(5)
Cd1 O4 C14 O5 -4.5(7)
Cd1 O4 C14 C8 175.4(4)
C13 C8 C14 O4 -4.4(8)
C9 C8 C14 O4 178.1(5)
C13 C8 C14 O5 175.5(5)
C9 C8 C14 O5 -2.0(8)
C26 N1 C15 C16 0.0(7)
Cd1 N1 C15 C16 -177.9(4)
N1 C15 C16 C17 1.1(8)
C15 C16 C17 C18 -0.5(8)
C16 C17 C18 C26 -1.2(8)
C16 C17 C18 C19 177.6(5)
C17 C18 C19 C20 178.6(5)
C26 C18 C19 C20 -2.6(8)
C18 C19 C20 C21 -1.9(8)
C19 C20 C21 C25 4.6(7)
C19 C20 C21 C22 -175.9(5)
C25 C21 C22 C23 -1.0(7)
C20 C21 C22 C23 179.5(5)
C21 C22 C23 C24 2.0(8)
C25 N2 C24 C23 -0.9(7)
Cd1 N2 C24 C23 174.3(4)
C22 C23 C24 N2 -1.1(8)
C24 N2 C25 C21 2.0(6)
Cd1 N2 C25 C21 -173.6(3)
C24 N2 C25 C26 -176.7(4)
Cd1 N2 C25 C26 7.7(5)
C22 C21 C25 N2 -1.1(7)
C20 C21 C25 N2 178.5(4)
C22 C21 C25 C26 177.6(4)
C20 C21 C25 C26 -2.8(7)
C15 N1 C26 C18 -1.9(6)
Cd1 N1 C26 C18 176.3(3)
C15 N1 C26 C25 177.5(4)
Cd1 N1 C26 C25 -4.4(5)
C17 C18 C26 N1 2.4(7)
C19 C18 C26 N1 -176.4(4)
C17 C18 C26 C25 -176.9(4)
C19 C18 C26 C25 4.3(6)
N2 C25 C26 N1 -2.1(6)
C21 C25 C26 N1 179.1(4)
N2 C25 C26 C18 177.2(4)
C21 C25 C26 C18 -1.5(6)
C38 N3 C27 C28 -1.5(8)
Cd1 N3 C27 C28 -177.3(4)
N3 C27 C28 C29 -0.4(9)
C27 C28 C29 C30 1.9(9)
C28 C29 C30 C38 -1.6(9)
C28 C29 C30 C31 177.7(6)
C29 C30 C31 C32 -174.7(6)
C38 C30 C31 C32 4.6(9)
C30 C31 C32 C33 -2.8(9)
C31 C32 C33 C37 -1.7(8)
C31 C32 C33 C34 179.7(6)
C37 C33 C34 C35 0.6(8)
C32 C33 C34 C35 179.3(6)
C33 C34 C35 C36 -0.7(9)
C37 N4 C36 C35 -0.7(8)
Cd1 N4 C36 C35 174.5(4)
C34 C35 C36 N4 0.8(9)
C36 N4 C37 C33 0.7(7)
Cd1 N4 C37 C33 -174.9(4)
C36 N4 C37 C38 177.1(5)
Cd1 N4 C37 C38 1.5(6)
C34 C33 C37 N4 -0.6(7)
C32 C33 C37 N4 -179.3(5)
C34 C33 C37 C38 -177.0(5)
C32 C33 C37 C38 4.3(7)
C27 N3 C38 C30 1.8(7)
Cd1 N3 C38 C30 178.0(4)
C27 N3 C38 C37 -176.0(4)
Cd1 N3 C38 C37 0.2(5)
C29 C30 C38 N3 -0.2(8)
C31 C30 C38 N3 -179.6(5)
C29 C30 C38 C37 177.5(5)
C31 C30 C38 C37 -1.8(7)
N4 C37 C38 N3 -1.2(7)
C33 C37 C38 N3 175.4(4)
N4 C37 C38 C30 -179.0(5)
C33 C37 C38 C30 -2.5(7)
